data_1566647
loop_
_publ_author_name
'Salzmann, C. G.'
'Radaelli, P. G.'
'Hallbrucker, A.'
'Mayer, E.'
'Finney, J. L.'

_publ_section_title
;
 The preparation and structures of hydrogen ordered phases of ice
;
_journal_name_full Science
_journal_page_first 1758
_journal_volume 311
_journal_year 2006
_chemical_formula_sum 'D2 O'
_chemical_name_systematic 'ice XIII'
_space_group_IT_number 14
_space_group_name_Hall '-P 2yab'
_space_group_name_H-M_alt 'P 1 21/a 1'
_symmetry_cell_setting monoclinic
_symmetry_Int_Tables_number 14
_symmetry_space_group_name_H-M 'P 1 21/a 1'
_cell_angle_alpha 90
_cell_angle_beta 109.6873(9)
_cell_angle_gamma 90
_cell_formula_units_Z 28
_cell_length_a 9.2417(1)
_cell_length_b 7.4724(1)
_cell_length_c 10.2970(1)
_cell_volume 669.521(14)
_cod_data_source_file iceXIII_Salzmann2006.cif
_cod_data_source_block iceXIII_Salzmann2006
_cod_original_cell_volume 669.52
_cod_original_formula_sum 'D2 O1'
_cod_database_code 1566647

loop_
_symmetry_equiv_pos_site_id
_symmetry_equiv_pos_as_xyz
1 'x+1/2, -y+1/2, z'
2 '-x, -y, -z'
3 '-x+1/2, y+1/2, -z'
4 'x, y, z'

loop_
_atom_site_label
_atom_site_type_symbol
_atom_site_fract_x
_atom_site_fract_y
_atom_site_fract_z
_atom_site_U_iso_or_equiv
_atom_site_occupancy
O1 O2- 0.2541(6) 0.5629(5) 0.2517(5) 0.41(3) 1.0
O2 O2- 0.4771(6) 0.7992(5) 0.4089(5) 0.41(3) 1.0
O3 O2- 0.0503(6) 0.8082(6) 0.0941(5) 0.41(3) 1.0
O4 O2- 0.2613(5) 0.4045(6) 0.4992(5) 0.41(3) 1.0
O5 O2- 0.2113(4) 0.4029(5) 0.0034(5) 0.41(3) 1.0
O6 O2- 0.4147(5) 0.1103(7) 0.2336(4) 0.41(3) 1.0
O7 O2- 0.1245(5) 0.1142(6) 0.2643(4) 0.41(3) 1.0
D8 D1+ 0.3444(4) 0.6427(5) 0.3008(3) 1.01(3) 0.991(6)
D10 D1+ 0.2458(5) 0.4942(5) 0.3299(5) 1.01(3) 0.943(5)
D13 D1+ 0.1074(4) 0.7187(5) 0.1563(4) 1.01(3) 0.952(6)
D16 D1+ 0.4820(4) 0.9075(5) 0.3558(4) 1.01(3) 0.968(6)
D18 D1+ 0.5763(5) 0.7499(5) 0.4437(4) 1.01(3) 0.974(7)
D19 D1+ 0.9486(5) 0.7508(5) 0.0478(4) 1.01(3) 1.037(5)
D21 D1+ 0.2372(3) 0.4543(5) 0.0989(4) 1.01(3) 1.015(6)
D24 D1+ 0.3043(4) 0.4904(5) 0.5777(4) 1.01(3) 0.896(5)
D26 D1+ 0.1708(4) 0.3555(6) 0.5137(4) 1.01(3) 1.015(5)
D27 D1+ 0.3072(4) 0.3737(6) 0.9904(3) 1.01(3) 1.014(5)
D29 D1+ 0.0781(4) 0.0194(6) 0.1989(4) 1.01(3) 0.938(5)
D30 D1+ 0.3250(5) 0.1374(5) 0.2554(5) 1.01(3) 0.916(6)
D32 D1+ 0.3823(5) 0.0496(6) 0.1467(5) 1.01(3) 0.920(6)
D35 D1+ 0.0509(4) 0.2082(6) 0.2548(5) 1.01(3) 0.911(7)

loop_
_citation_id
_citation_doi
_citation_year
1 10.1126/science.1123896 2006
